data_4033284
loop_
_publ_author_name
'Coomber, Charlotte E.'
'Benhamou, Laure'
'Bu\<car, Dejan-Kre\<simir'
'Smith, Peter D.'
'Porter, Michael J.'
'Sheppard, Tom David'

_publ_section_title
;
 Silver-Free Palladium Catalyzed C(sp3)-H Arylation of Saturated Bicyclic
 Amine Scaffolds.
;
_journal_name_full 'The Journal of organic chemistry'
_journal_paper_doi 10.1021/acs.joc.7b02665
_journal_year 2017
_chemical_absolute_configuration syn
_chemical_formula_moiety 'C34 H35 N2 O P Pd, 2(C H Cl3)'
_chemical_formula_sum 'C36 H37 Cl6 N2 O P Pd'
_chemical_formula_weight 863.74
_space_group_IT_number 1
_symmetry_cell_setting triclinic
_symmetry_Int_Tables_number 1
_symmetry_space_group_name_Hall 'P 1'
_symmetry_space_group_name_H-M 'P 1'
_atom_sites_solution_hydrogens geom
_audit_creation_date 2017-05-30T12:50:32-00:00
_audit_creation_method 'WinGX routine CIF_UPDATE'
_cell_angle_alpha 92.7600(10)
_cell_angle_beta 105.3020(10)
_cell_angle_gamma 112.1750(10)
_cell_formula_units_Z 2
_cell_length_a 11.43580(10)
_cell_length_b 13.4434(2)
_cell_length_c 14.17280(10)
_cell_measurement_reflns_used 87323
_cell_measurement_temperature 150(1)
_cell_measurement_theta_max 74.22
_cell_measurement_theta_min 4.374
_cell_volume 1919.36(4)
_computing_cell_refinement 'CrysAlisPro 1.171.38.43 (Rigaku OD, 2015)'
_computing_data_collection 'CrysAlisPro 1.171.38.43 (Rigaku OD, 2015)'
_computing_data_reduction 'CrysAlisPro 1.171.38.43 (Rigaku OD, 2015)'
_computing_structure_refinement 'SHELXL-2014/7 (Sheldrick, 2014)'
_diffrn_ambient_environment N~2~
_diffrn_ambient_temperature 150(1)
_diffrn_detector 'CCD plate'
_diffrn_detector_area_resol_mean 5.2031
_diffrn_detector_type Atlas
_diffrn_measured_fraction_theta_full 0.999
_diffrn_measured_fraction_theta_max 0.991
_diffrn_measurement_device 'four-circle diffractometer'
_diffrn_measurement_device_type 'SuperNova, Dual, Cu at zero, Atlas'
_diffrn_measurement_method '\w scans'
_diffrn_orient_matrix_type 'CrysAlisPro convention (1999,Acta A55,543-557)'
_diffrn_orient_matrix_UB_11 -0.136920463
_diffrn_orient_matrix_UB_12 -0.053280617
_diffrn_orient_matrix_UB_13 -0.0792078114
_diffrn_orient_matrix_UB_21 0.0654314329
_diffrn_orient_matrix_UB_22 0.0358574045
_diffrn_orient_matrix_UB_23 -0.0817511658
_diffrn_orient_matrix_UB_31 0.0174624964
_diffrn_orient_matrix_UB_32 -0.1077908827
_diffrn_orient_matrix_UB_33 -0.0101207851
_diffrn_radiation_monochromator mirror
_diffrn_radiation_probe x-ray
_diffrn_radiation_type CuK\a
_diffrn_radiation_wavelength 1.54184
_diffrn_reflns_av_R_equivalents 0.0831
_diffrn_reflns_av_unetI/netI 0.0437
_diffrn_reflns_Laue_measured_fraction_full 0.999
_diffrn_reflns_Laue_measured_fraction_max 0.991
_diffrn_reflns_limit_h_max 14
_diffrn_reflns_limit_h_min -14
_diffrn_reflns_limit_k_max 15
_diffrn_reflns_limit_k_min -16
_diffrn_reflns_limit_l_max 17
_diffrn_reflns_limit_l_min -17
_diffrn_reflns_number 107520
_diffrn_reflns_point_group_measured_fraction_full 0.927
_diffrn_reflns_point_group_measured_fraction_max 0.913
_diffrn_reflns_theta_full 68
_diffrn_reflns_theta_max 74.511
_diffrn_reflns_theta_min 3.6
_diffrn_source 'micro-focus sealed X-ray tube'
_diffrn_source_type 'SuperNova (Cu) X-ray Source'
_exptl_absorpt_coefficient_mu 8.381
_exptl_absorpt_correction_T_max 0.635
_exptl_absorpt_correction_T_min 0.129
_exptl_absorpt_correction_type gaussian
_exptl_absorpt_process_details
;
CrysAlisPro 1.171.38.43 (Rigaku Oxford Diffraction, 2015)
Numerical absorption correction based on gaussian integration over a 
multifaceted crystal model
;
_exptl_crystal_colour colourless
_exptl_crystal_density_diffrn 1.495
_exptl_crystal_description prism
_exptl_crystal_F_000 876
_exptl_crystal_size_max 0.410
_exptl_crystal_size_mid 0.336
_exptl_crystal_size_min 0.060
_refine_diff_density_max 0.798
_refine_diff_density_min -1.715
_refine_diff_density_rms 0.105
_refine_ls_abs_structure_details
;
 Classical Flack method preferred over Parsons because s.u. lower.
;
_refine_ls_abs_structure_Flack -0.010(7)
_refine_ls_extinction_method none
_refine_ls_goodness_of_fit_ref 1.037
_refine_ls_hydrogen_treatment constr
_refine_ls_matrix_type full
_refine_ls_number_parameters 934
_refine_ls_number_reflns 14362
_refine_ls_number_restraints 29
_refine_ls_restrained_S_all 1.036
_refine_ls_R_factor_all 0.052
_refine_ls_R_factor_gt 0.0513
_refine_ls_shift/su_max 0
_refine_ls_shift/su_mean 0
_refine_ls_structure_factor_coef Fsqd
_refine_ls_weighting_details 'w=1/[\s^2^(Fo^2^)+(0.1068P)^2^+1.5847P] where P=(Fo^2^+2Fc^2^)/3'
_refine_ls_weighting_scheme calc
_refine_ls_wR_factor_gt 0.138
_refine_ls_wR_factor_ref 0.1394
_reflns_Friedel_coverage 0.844
_reflns_Friedel_fraction_full 0.855
_reflns_Friedel_fraction_max 0.836
_reflns_number_gt 14073
_reflns_number_total 14362
_reflns_threshold_expression 'I > 2\s(I)'
_cod_data_source_file jo7b02665_si_004.cif
_cod_data_source_block 8b
_cod_database_code 4033284

loop_
_symmetry_equiv_pos_as_xyz
'x, y, z'

loop_
_atom_site_label
_atom_site_type_symbol
_atom_site_fract_x
_atom_site_fract_y
_atom_site_fract_z
_atom_site_U_iso_or_equiv
_atom_site_adp_type
_atom_site_occupancy
_atom_site_site_symmetry_order
_atom_site_calc_flag
_atom_site_refinement_flags_posn
_atom_site_refinement_flags_adp
_atom_site_refinement_flags_occupancy
_atom_site_disorder_assembly
_atom_site_disorder_group
C10 C 0.8576(6) 0.2006(6) 0.4159(5) 0.0333(14) Uani 1 1 d . . . . .
H10A H 0.8245 0.2447 0.3734 0.04 Uiso 1 1 calc R U . . .
H10B H 0.851 0.2154 0.4815 0.04 Uiso 1 1 calc R U . . .
C11 C 0.7805(8) 0.0765(7) 0.3714(5) 0.0257(16) Uani 1 1 d . . . . .
H11 H 0.7389 0.0352 0.4174 0.031 Uiso 1 1 calc R U . . .
C14 C 0.8525(8) -0.0780(6) 0.3421(7) 0.0441(17) Uani 1 1 d . . . . .
H14A H 0.8353 -0.1045 0.4009 0.066 Uiso 1 1 calc R U . . .
H14B H 0.9236 -0.0934 0.3309 0.066 Uiso 1 1 calc R U . . .
H14C H 0.7743 -0.1134 0.2863 0.066 Uiso 1 1 calc R U . . .
C46 C 0.4591(6) 0.5273(5) 0.5057(4) 0.0275(13) Uani 1 1 d . . . . .
C48 C 0.4209(7) 0.4061(6) 0.4923(6) 0.0372(15) Uani 1 1 d . . . . .
H48A H 0.4828 0.3898 0.5425 0.056 Uiso 1 1 calc R U . . .
H48B H 0.4221 0.3814 0.428 0.056 Uiso 1 1 calc R U . . .
H48C H 0.3334 0.3698 0.4979 0.056 Uiso 1 1 calc R U . . .
Pd1 Pd 0.64507(3) 0.05565(3) 0.23860(2) 0.02412(14) Uani 1 1 d . . . . .
Pd2 Pd 0.73447(3) 0.60584(3) 0.63026(2) 0.02484(15) Uani 1 1 d . . . . .
P2 P 0.9001(2) 0.61614(19) 0.56885(14) 0.0229(5) Uani 1 1 d . . . . .
P1 P 0.4800(2) 0.0420(2) 0.30253(15) 0.0248(5) Uani 1 1 d . . . . .
N2 N 0.8011(7) 0.0748(7) 0.1913(5) 0.0254(17) Uani 1 1 d . . . . .
O2 O 0.5010(6) 0.5665(6) 0.8148(4) 0.0355(14) Uani 1 1 d . . . . .
C57 C 0.8635(8) 0.5792(7) 0.4362(6) 0.0279(18) Uani 1 1 d . . . . .
C23 C 0.5196(7) 0.0753(7) 0.4373(5) 0.0242(17) Uani 1 1 d . . . . .
C41 C 0.4561(8) 0.5761(7) 0.6061(5) 0.0282(17) Uani 1 1 d . . . . .
H41 H 0.3781 0.529 0.6234 0.034 Uiso 1 1 calc R U . . .
O1 O 0.8821(6) 0.0976(6) 0.0577(4) 0.0366(15) Uani 1 1 d . . . . .
N4 N 0.5792(8) 0.5877(7) 0.6805(6) 0.0316(18) Uani 1 1 d . . . . .
C63 C 1.0351(7) 0.7514(7) 0.5962(5) 0.0258(16) Uani 1 1 d . . . . .
C17 C 0.3446(8) -0.0918(8) 0.2734(6) 0.0300(17) Uani 1 1 d . . . . .
C72A C 0.9587(3) 0.3287(3) -0.00294(19) 0.043(4) Uani 0.138(6) 1 d G . P A 1
H72A H 0.9635 0.2587 0.0083 0.051 Uiso 0.138(6) 1 calc R U P A 1
Cl19 Cl 0.8630(3) 0.3136(3) -0.12594(19) 0.0605(19) Uani 0.138(6) 1 d G . P A 1
Cl21 Cl 0.8839(3) 0.3627(2) 0.07946(19) 0.072(2) Uani 0.138(6) 1 d G . P A 1
Cl20 Cl 1.1203(3) 0.4265(3) 0.0191(2) 0.078(9) Uani 0.138(6) 1 d G . P A 1
C72B C 0.9422(3) 0.3253(2) 0.03278(19) 0.046(7) Uani 0.394(6) 1 d G . P B 2
H72B H 0.9451 0.2544 0.042 0.055 Uiso 0.394(6) 1 calc R U P B 2
Cl24 Cl 0.7924(3) 0.3216(3) 0.04546(18) 0.072(2) Uani 0.394(6) 1 d G . P B 2
Cl23 Cl 1.0771(3) 0.4254(3) 0.12414(19) 0.064(2) Uani 0.394(6) 1 d G . P B 2
Cl22 Cl 0.9527(3) 0.3480(3) -0.08589(19) 0.131(7) Uani 0.394(6) 1 d G . P B 2
C72C C 0.9507(3) 0.3323(3) -0.00950(19) 0.043(4) Uani 0.468(8) 1 d G U P C 3
H72C H 0.9394 0.2569 -0.0052 0.051 Uiso 0.468(8) 1 calc R U P C 3
Cl26 Cl 1.1089(3) 0.4050(3) -0.0198(2) 0.066(2) Uani 0.468(8) 1 d G . P C 3
Cl25 Cl 0.8281(3) 0.3315(3) -0.11489(19) 0.0605(19) Uani 0.468(8) 1 d G . P C 3
Cl27 Cl 0.9335(3) 0.3866(2) 0.09827(19) 0.067(2) Uani 0.468(8) 1 d G . P C 3
C71B C 0.4124(3) 0.3334(3) 0.8494(2) 0.051(5) Uani 0.301(11) 1 d G . P D 1
H71B H 0.4252 0.4098 0.8511 0.061 Uiso 0.301(11) 1 calc R U P D 1
Cl13 Cl 0.5657(4) 0.3297(3) 0.9080(2) 0.23(2) Uani 0.301(11) 1 d G . P D 1
Cl14 Cl 0.2981(4) 0.2719(3) 0.9129(2) 0.120(7) Uani 0.301(11) 1 d G . P D 1
Cl15 Cl 0.3516(3) 0.2705(3) 0.7252(2) 0.132(8) Uani 0.301(11) 1 d G . P D 1
C71A C 0.4291(3) 0.3258(3) 0.8749(2) 0.051(5) Uani 0.453(8) 1 d G . P E 2
H71A H 0.4346 0.4001 0.8722 0.061 Uiso 0.453(8) 1 calc R U P E 2
Cl11 Cl 0.2705(4) 0.2434(3) 0.8793(2) 0.0549(19) Uani 0.453(8) 1 d G . P E 2
Cl12 Cl 0.4558(3) 0.2802(3) 0.7676(2) 0.074(3) Uani 0.453(8) 1 d G . P E 2
Cl10 Cl 0.5513(4) 0.3291(3) 0.9813(2) 0.073(3) Uani 0.453(8) 1 d G . P E 2
C71C C 0.4409(3) 0.3337(3) 0.8391(2) 0.08(2) Uani 0.246(8) 1 d G U P F 3
H71C H 0.4412 0.4061 0.833 0.097 Uiso 0.246(8) 1 calc R U P F 3
Cl16 Cl 0.4351(4) 0.3085(3) 0.9583(2) 0.102(7) Uani 0.246(8) 1 d G . P F 3
Cl17 Cl 0.3001(3) 0.2378(3) 0.7489(2) 0.100(8) Uani 0.246(8) 1 d G . P F 3
Cl18 Cl 0.5859(3) 0.3332(3) 0.8202(2) 0.059(4) Uani 0.246(8) 1 d G . P F 3
C70A C 0.4425(6) 0.6819(3) 0.9681(4) 0.041(3) Uani 0.327(9) 1 d G . P G 1
H70A H 0.4753 0.659 0.9173 0.049 Uiso 0.327(9) 1 calc R U P G 1
Cl9 Cl 0.3480(5) 0.5652(3) 1.0076(3) 0.129(8) Uani 0.327(9) 1 d G . P G 1
Cl7 Cl 0.5798(7) 0.7676(3) 1.0671(4) 0.120(8) Uani 0.327(9) 1 d G . P G 1
Cl8 Cl 0.3459(8) 0.7514(4) 0.9151(4) 0.130(8) Uani 0.327(9) 1 d G . P G 1
C70B C 0.4875(14) 0.6829(14) 0.9944(10) 0.041(3) Uani 0.673(9) 1 d . . P G 2
H70B H 0.5055 0.6573 0.936 0.049 Uiso 0.673(9) 1 calc R U P G 2
Cl5 Cl 0.3522(7) 0.7236(7) 0.9502(4) 0.079(2) Uani 0.673(9) 1 d . U P G 2
Cl6 Cl 0.6291(9) 0.7920(6) 1.0626(5) 0.095(3) Uani 0.673(9) 1 d . . P G 2
Cl4 Cl 0.4471(6) 0.5760(6) 1.0594(5) 0.086(2) Uani 0.673(9) 1 d . U P G 2
C7 C 0.9261(7) 0.0970(7) 0.2670(6) 0.0251(15) Uani 1 1 d . . . . .
H7 H 0.9799 0.0674 0.2413 0.03 Uiso 1 1 calc R U . . .
C29 C 0.4062(8) 0.1337(8) 0.2519(5) 0.0295(18) Uani 1 1 d . . . . .
C6 C 0.7913(8) 0.0770(8) 0.0965(6) 0.0296(18) Uani 1 1 d . . . . .
C19 C 0.2392(9) -0.2762(8) 0.1840(6) 0.038(2) Uani 1 1 d . . . . .
H19 H 0.2371 -0.3295 0.1385 0.045 Uiso 1 1 calc R U . . .
N3 N 0.8202(7) 0.6142(7) 0.7885(5) 0.0321(17) Uani 1 1 d . . . . .
C18 C 0.3425(9) -0.1730(7) 0.2068(6) 0.0328(19) Uani 1 1 d . . . . .
H18 H 0.41 -0.1581 0.1777 0.039 Uiso 1 1 calc R U . . .
N1 N 0.5599(7) 0.0459(7) 0.0812(5) 0.0338(17) Uani 1 1 d . . . . .
C68 C 1.0385(9) 0.8309(7) 0.6637(6) 0.0306(19) Uani 1 1 d . . . . .
H68 H 0.9725 0.8152 0.6944 0.037 Uiso 1 1 calc R U . . .
C30 C 0.2698(9) 0.1023(8) 0.2055(6) 0.0350(19) Uani 1 1 d . . . . .
H30 H 0.2101 0.0319 0.2038 0.042 Uiso 1 1 calc R U . . .
C28 C 0.5226(9) 0.1673(8) 0.4840(6) 0.035(2) Uani 1 1 d . . . . .
H28 H 0.4965 0.2145 0.4465 0.042 Uiso 1 1 calc R U . . .
C25 C 0.5982(8) 0.0282(8) 0.5983(6) 0.0336(19) Uani 1 1 d . . . . .
H25 H 0.6223 -0.0191 0.6368 0.04 Uiso 1 1 calc R U . . .
C27 C 0.5646(10) 0.1925(9) 0.5886(6) 0.044(2) Uani 1 1 d . . . . .
H27 H 0.5667 0.2559 0.6199 0.053 Uiso 1 1 calc R U . . .
C58 C 0.8724(9) 0.4873(8) 0.3940(6) 0.0323(18) Uani 1 1 d . . . . .
H58 H 0.9031 0.4439 0.434 0.039 Uiso 1 1 calc R U . . .
C52 C 1.1110(9) 0.5598(9) 0.6685(6) 0.0345(19) Uani 1 1 d . . . . .
H52 H 1.1682 0.6306 0.6684 0.041 Uiso 1 1 calc R U . . .
C40 C 0.5908(8) 0.5810(8) 0.7726(6) 0.0329(19) Uani 1 1 d . . . . .
C22 C 0.2434(9) -0.1161(8) 0.3174(6) 0.035(2) Uani 1 1 d . . . . .
H22 H 0.2445 -0.0628 0.3624 0.042 Uiso 1 1 calc R U . . .
C51 C 0.9762(8) 0.5264(7) 0.6247(5) 0.0265(16) Uani 1 1 d . . . . .
C21 C 0.1411(9) -0.2192(9) 0.2945(7) 0.043(2) Uani 1 1 d . . . . .
H21 H 0.073 -0.2349 0.3229 0.051 Uiso 1 1 calc R U . . .
C61 C 0.7806(9) 0.6161(8) 0.2721(7) 0.040(2) Uani 1 1 d . . . . .
H61 H 0.7491 0.6591 0.2322 0.047 Uiso 1 1 calc R U . . .
C64 C 1.1365(8) 0.7752(8) 0.5514(6) 0.0338(19) Uani 1 1 d . . . . .
H64 H 1.1345 0.7223 0.5056 0.041 Uiso 1 1 calc R U . . .
C62 C 0.8194(8) 0.6428(8) 0.3722(6) 0.0305(17) Uani 1 1 d . . . . .
H62 H 0.8167 0.7058 0.3996 0.037 Uiso 1 1 calc R U . . .
C39 C 0.7288(9) 0.6020(8) 0.8358(6) 0.035(2) Uani 1 1 d . . . . .
C67 C 1.1407(9) 0.9346(8) 0.6858(6) 0.037(2) Uani 1 1 d . . . . .
H67 H 1.1418 0.989 0.7296 0.045 Uiso 1 1 calc R U . . .
C34 C 0.4928(9) 0.2395(8) 0.2536(6) 0.038(2) Uani 1 1 d . . . . .
H34 H 0.5835 0.2614 0.283 0.046 Uiso 1 1 calc R U . . .
C59 C 0.8344(10) 0.4618(8) 0.2910(6) 0.040(2) Uani 1 1 d . . . . .
H59 H 0.8405 0.4007 0.2627 0.048 Uiso 1 1 calc R U . . .
C31 C 0.2249(10) 0.1762(10) 0.1626(7) 0.043(2) Uani 1 1 d . . . . .
H31 H 0.1349 0.1547 0.1308 0.052 Uiso 1 1 calc R U . . .
C45 C 0.5999(8) 0.5947(7) 0.4997(6) 0.0285(17) Uani 1 1 d . . . . .
H45 H 0.6163 0.5609 0.4445 0.034 Uiso 1 1 calc R U . . .
C1 C 0.4380(9) 0.0278(10) 0.0270(7) 0.044(3) Uani 1 1 d . . . . .
H1 H 0.3763 0.0251 0.0595 0.053 Uiso 1 1 calc R U . . .
C38 C 0.7607(10) 0.6087(10) 0.9386(6) 0.043(2) Uani 1 1 d . . . . .
H38 H 0.6967 0.5997 0.9704 0.051 Uiso 1 1 calc R U . . .
C60 C 0.7879(9) 0.5245(8) 0.2292(6) 0.0348(19) Uani 1 1 d . . . . .
H60 H 0.7621 0.5055 0.1607 0.042 Uiso 1 1 calc R U . . .
C24 C 0.5576(8) 0.0021(7) 0.4936(6) 0.0295(17) Uani 1 1 d . . . . .
H24 H 0.556 -0.0612 0.4627 0.035 Uiso 1 1 calc R U . . .
C50 C 0.2279(8) 0.5282(8) 0.4284(6) 0.0362(19) Uani 1 1 d . . . . .
H50A H 0.1865 0.5703 0.3911 0.054 Uiso 1 1 calc R U . . .
H50B H 0.2233 0.535 0.495 0.054 Uiso 1 1 calc R U . . .
H50C H 0.1828 0.4531 0.3977 0.054 Uiso 1 1 calc R U . . .
C36 C 0.9820(11) 0.6388(11) 0.9446(7) 0.050(3) Uani 1 1 d . . . . .
H36 H 1.0679 0.6493 0.9799 0.06 Uiso 1 1 calc R U . . .
C15 C 0.9921(10) 0.0923(10) 0.5461(7) 0.049(3) Uani 1 1 d . . . . .
H15A H 1.0686 0.1417 0.598 0.074 Uiso 1 1 calc R U . . .
H15B H 0.9808 0.0188 0.5526 0.074 Uiso 1 1 calc R U . . .
H15C H 0.9149 0.1022 0.551 0.074 Uiso 1 1 calc R U . . .
C65 C 1.2386(8) 0.8770(8) 0.5756(6) 0.037(2) Uani 1 1 d . . . . .
H65 H 1.3063 0.892 0.5467 0.045 Uiso 1 1 calc R U . . .
C47 C 0.3713(8) 0.5696(7) 0.4307(6) 0.0297(17) Uani 1 1 d . . . . .
C66 C 1.2418(9) 0.9562(8) 0.6413(6) 0.042(2) Uani 1 1 d . . . . .
H66 H 1.3113 1.0248 0.6567 0.05 Uiso 1 1 calc R U . . .
C53 C 1.1624(9) 0.4881(10) 0.7133(7) 0.042(2) Uani 1 1 d . . . . .
H53 H 1.253 0.5109 0.7432 0.05 Uiso 1 1 calc R U . . .
C16 C 1.1445(9) 0.1096(9) 0.4457(7) 0.042(2) Uani 1 1 d . . . . .
H16A H 1.2156 0.1622 0.4989 0.063 Uiso 1 1 calc R U . . .
H16B H 1.1599 0.1251 0.3836 0.063 Uiso 1 1 calc R U . . .
H16C H 1.1403 0.038 0.4542 0.063 Uiso 1 1 calc R U . . .
C56 C 0.8912(9) 0.4197(7) 0.6259(6) 0.0317(18) Uani 1 1 d . . . . .
H56 H 0.8003 0.3968 0.5966 0.038 Uiso 1 1 calc R U . . .
C26 C 0.6025(10) 0.1221(9) 0.6435(7) 0.045(2) Uani 1 1 d . . . . .
H26 H 0.6313 0.1387 0.7123 0.054 Uiso 1 1 calc R U . . .
C5 C 0.6520(9) 0.0562(9) 0.0332(6) 0.035(2) Uani 1 1 d . . . . .
C35 C 0.9437(10) 0.6326(9) 0.8413(7) 0.040(2) Uani 1 1 d . . . . .
H35 H 1.0066 0.6416 0.8085 0.048 Uiso 1 1 calc R U . . .
C32 C 0.3110(11) 0.2808(10) 0.1662(7) 0.045(2) Uani 1 1 d . . . . .
H32 H 0.2791 0.3302 0.138 0.054 Uiso 1 1 calc R U . . .
C4 C 0.6213(10) 0.0483(11) -0.0667(7) 0.049(3) Uani 1 1 d . . . . .
H4 H 0.6869 0.0584 -0.0969 0.059 Uiso 1 1 calc R U . . .
C54 C 1.0748(11) 0.3816(10) 0.7120(6) 0.044(2) Uani 1 1 d . . . . .
H54 H 1.1076 0.3326 0.7401 0.053 Uiso 1 1 calc R U . . .
C2 C 0.3983(9) 0.0128(11) -0.0749(7) 0.053(3) Uani 1 1 d . . . . .
H2 H 0.3101 -0.0052 -0.1105 0.063 Uiso 1 1 calc R U . . .
C33 C 0.4437(10) 0.3130(9) 0.2113(7) 0.044(2) Uani 1 1 d . . . . .
H33 H 0.5018 0.3843 0.2138 0.053 Uiso 1 1 calc R U . . .
C13 C 1.0112(7) 0.1149(7) 0.4464(6) 0.0314(18) Uani 1 1 d . . . . .
C37 C 0.8888(11) 0.6288(11) 0.9919(7) 0.055(3) Uani 1 1 d . . . . .
H37 H 0.9126 0.6358 1.0607 0.066 Uiso 1 1 calc R U . . .
C20 C 0.1419(10) -0.2996(8) 0.2278(7) 0.041(2) Uani 1 1 d . . . . .
H20 H 0.0751 -0.3694 0.2135 0.05 Uiso 1 1 calc R U . . .
C49 C 0.3716(11) 0.5476(10) 0.3219(7) 0.046(2) Uani 1 1 d . . . . .
H49A H 0.3209 0.4716 0.2955 0.068 Uiso 1 1 calc R U . . .
H49B H 0.4611 0.5678 0.3208 0.068 Uiso 1 1 calc R U . . .
H49C H 0.3328 0.5899 0.2824 0.068 Uiso 1 1 calc R U . . .
C3 C 0.4932(11) 0.0253(12) -0.1239(7) 0.058(3) Uani 1 1 d . . . . .
H3 H 0.4707 0.0183 -0.1927 0.069 Uiso 1 1 calc R U . . .
C9 C 1.0016(7) 0.2220(6) 0.4202(5) 0.0341(14) Uani 1 1 d . . . . .
H9 H 1.0689 0.2874 0.4663 0.041 Uiso 1 1 calc R U . . .
C55 C 0.9394(12) 0.3487(9) 0.6693(7) 0.045(2) Uani 1 1 d . . . . .
H55 H 0.8815 0.2784 0.6701 0.054 Uiso 1 1 calc R U . . .
C42 C 0.4495(7) 0.6869(6) 0.5863(5) 0.0372(15) Uani 1 1 d . . . . .
H42A H 0.3683 0.6895 0.5929 0.045 Uiso 1 1 calc R U . . .
H42B H 0.5248 0.7473 0.6314 0.045 Uiso 1 1 calc R U . . .
C8 C 1.0076(7) 0.2193(6) 0.3133(5) 0.0323(13) Uani 1 1 d . . . . .
H8A H 1.0983 0.2434 0.3118 0.039 Uiso 1 1 calc R U . . .
H8B H 0.9677 0.2647 0.2788 0.039 Uiso 1 1 calc R U . . .
C43 C 0.4528(7) 0.6891(6) 0.4791(5) 0.0347(14) Uani 1 1 d . . . . .
H43 H 0.4195 0.7399 0.4462 0.042 Uiso 1 1 calc R U . . .
C12 C 0.8909(6) 0.0429(6) 0.3550(4) 0.0288(13) Uani 1 1 d . . . . .
C44 C 0.5949(7) 0.7091(6) 0.4799(6) 0.0387(15) Uani 1 1 d . . . . .
H44A H 0.6604 0.7678 0.5325 0.046 Uiso 1 1 calc R U . . .
H44B H 0.6086 0.7257 0.4169 0.046 Uiso 1 1 calc R U . . .
Cl3 Cl 0.0369(4) 0.9356(5) 0.9286(3) 0.1012(15) Uani 1 1 d . . . . .
Cl2 Cl -0.2325(5) 0.8668(4) 0.8087(4) 0.0997(15) Uani 1 1 d . . . . .
Cl1 Cl -0.0550(6) 1.0816(4) 0.8156(4) 0.1140(18) Uani 1 1 d . . . . .
C69 C -0.0930(13) 0.9769(11) 0.8858(8) 0.062(3) Uani 1 1 d . . . . .
H69 H -0.115 1.0013 0.9425 0.074 Uiso 1 1 calc R U . . .

loop_
_atom_site_aniso_label
_atom_site_aniso_U_11
_atom_site_aniso_U_22
_atom_site_aniso_U_33
_atom_site_aniso_U_23
_atom_site_aniso_U_13
_atom_site_aniso_U_12
C10 0.035(3) 0.037(4) 0.028(3) -0.001(2) 0.004(2) 0.019(3)
C11 0.024(4) 0.038(4) 0.016(3) 0.005(3) 0.005(3) 0.016(3)
C14 0.048(4) 0.034(4) 0.060(5) 0.016(3) 0.022(4) 0.022(3)
C46 0.031(3) 0.031(4) 0.024(3) 0.008(2) 0.005(2) 0.018(3)
C48 0.039(3) 0.029(4) 0.043(4) 0.005(3) 0.008(3) 0.017(3)
Pd1 0.0210(2) 0.0354(3) 0.0172(2) 0.00442(19) 0.00666(18) 0.0121(2)
Pd2 0.0213(2) 0.0377(3) 0.0182(2) 0.0065(2) 0.00726(18) 0.0137(2)
P2 0.0210(10) 0.0317(12) 0.0196(9) 0.0063(8) 0.0085(8) 0.0127(9)
P1 0.0224(10) 0.0334(13) 0.0200(10) 0.0053(8) 0.0078(8) 0.0117(9)
N2 0.018(3) 0.043(5) 0.016(3) 0.009(3) 0.007(3) 0.011(3)
O2 0.036(3) 0.055(4) 0.023(3) 0.006(3) 0.014(2) 0.022(3)
C57 0.024(4) 0.035(5) 0.024(4) 0.005(3) 0.010(3) 0.009(3)
C23 0.022(3) 0.036(5) 0.016(3) 0.005(3) 0.008(3) 0.012(3)
C41 0.027(4) 0.040(5) 0.019(3) 0.005(3) 0.011(3) 0.013(3)
O1 0.026(3) 0.063(4) 0.023(3) 0.010(3) 0.011(2) 0.017(3)
N4 0.026(4) 0.044(5) 0.024(3) 0.004(3) 0.006(3) 0.016(3)
C63 0.026(4) 0.033(5) 0.017(3) 0.007(3) 0.004(3) 0.011(3)
C17 0.026(4) 0.037(5) 0.029(4) 0.005(3) 0.009(3) 0.015(3)
C72A 0.052(8) 0.040(8) 0.043(8) 0.005(6) 0.024(6) 0.019(6)
Cl19 0.057(4) 0.076(4) 0.045(3) -0.002(2) 0.011(2) 0.026(3)
Cl21 0.065(4) 0.084(6) 0.072(5) -0.001(4) 0.006(4) 0.047(4)
Cl20 0.062(12) 0.026(9) 0.12(2) 0.009(10) -0.013(12) 0.013(7)
C72B 0.055(13) 0.035(12) 0.059(16) 0.015(11) 0.021(11) 0.026(10)
Cl24 0.065(4) 0.084(6) 0.072(5) -0.001(4) 0.006(4) 0.047(4)
Cl23 0.062(4) 0.054(4) 0.068(4) 0.003(3) 0.004(3) 0.026(3)
Cl22 0.26(2) 0.081(8) 0.076(7) 0.017(6) 0.086(10) 0.064(10)
C72C 0.052(8) 0.040(8) 0.043(8) 0.005(6) 0.024(6) 0.019(6)
Cl26 0.053(4) 0.086(5) 0.063(4) 0.034(4) 0.021(3) 0.027(3)
Cl25 0.057(4) 0.076(4) 0.045(3) -0.002(2) 0.011(2) 0.026(3)
Cl27 0.121(6) 0.063(4) 0.035(3) 0.010(3) 0.046(3) 0.040(4)
C71B 0.064(11) 0.043(10) 0.039(10) 0.012(7) 0.007(9) 0.021(8)
Cl13 0.054(7) 0.129(16) 0.47(6) 0.13(2) 0.003(17) 0.033(8)
Cl14 0.129(14) 0.140(15) 0.074(9) 0.031(9) 0.047(9) 0.024(11)
Cl15 0.128(15) 0.112(13) 0.160(15) -0.036(11) 0.086(13) 0.031(10)
C71A 0.064(11) 0.043(10) 0.039(10) 0.012(7) 0.007(9) 0.021(8)
Cl11 0.050(3) 0.062(4) 0.067(4) 0.030(3) 0.028(3) 0.029(3)
Cl12 0.111(6) 0.065(5) 0.061(4) 0.005(3) 0.054(4) 0.033(4)
Cl10 0.069(5) 0.059(5) 0.068(4) 0.001(3) 0.000(4) 0.017(4)
C71C 0.08(2) 0.08(2) 0.09(2) 0.015(14) 0.024(14) 0.030(14)
Cl16 0.18(2) 0.112(13) 0.075(10) 0.053(9) 0.099(13) 0.085(14)
Cl17 0.035(6) 0.063(9) 0.161(19) -0.027(10) -0.012(8) 0.010(6)
Cl18 0.051(6) 0.071(8) 0.046(6) -0.014(5) 0.010(4) 0.021(5)
C70A 0.033(7) 0.060(8) 0.029(6) -0.005(5) 0.003(5) 0.023(6)
Cl9 0.214(19) 0.066(6) 0.138(12) 0.013(7) 0.137(14) 0.034(9)
Cl7 0.105(11) 0.164(19) 0.091(9) -0.058(9) 0.017(7) 0.073(12)
Cl8 0.141(14) 0.070(8) 0.155(18) -0.018(10) 0.053(13) 0.017(8)
C70B 0.033(7) 0.060(8) 0.029(6) -0.005(5) 0.003(5) 0.023(6)
Cl5 0.096(4) 0.121(5) 0.053(2) 0.010(3) 0.029(2) 0.076(4)
Cl6 0.100(5) 0.054(3) 0.082(4) -0.010(3) -0.023(3) 0.013(3)
Cl4 0.064(3) 0.112(5) 0.080(3) 0.048(3) 0.025(2) 0.027(3)
C7 0.019(3) 0.033(4) 0.025(3) 0.005(3) 0.003(3) 0.015(3)
C29 0.024(4) 0.052(5) 0.018(3) 0.010(3) 0.010(3) 0.017(3)
C6 0.028(4) 0.042(5) 0.019(3) 0.002(3) 0.001(3) 0.018(3)
C19 0.044(5) 0.035(5) 0.025(4) 0.007(3) 0.001(4) 0.012(4)
N3 0.028(3) 0.047(5) 0.018(3) 0.002(3) 0.004(3) 0.014(3)
C18 0.030(4) 0.037(5) 0.029(4) 0.004(3) 0.008(3) 0.012(4)
N1 0.029(4) 0.057(5) 0.017(3) 0.004(3) 0.003(3) 0.023(4)
C68 0.037(4) 0.038(5) 0.021(4) 0.007(3) 0.006(3) 0.020(4)
C30 0.031(4) 0.048(5) 0.031(4) 0.010(4) 0.015(3) 0.018(4)
C28 0.035(4) 0.050(5) 0.025(4) 0.013(3) 0.009(3) 0.021(4)
C25 0.035(4) 0.043(5) 0.021(3) 0.012(3) 0.011(3) 0.012(3)
C27 0.054(5) 0.054(6) 0.023(4) -0.001(4) 0.014(3) 0.021(4)
C58 0.040(4) 0.040(5) 0.025(3) 0.009(3) 0.010(3) 0.025(4)
C52 0.031(4) 0.054(6) 0.028(4) 0.016(4) 0.011(3) 0.025(4)
C40 0.031(4) 0.043(5) 0.028(4) 0.006(4) 0.015(3) 0.016(4)
C22 0.033(4) 0.041(5) 0.033(4) 0.012(4) 0.018(3) 0.012(4)
C51 0.038(4) 0.026(4) 0.022(3) 0.006(3) 0.012(3) 0.018(3)
C21 0.026(4) 0.056(7) 0.037(5) 0.018(4) 0.007(3) 0.007(4)
C61 0.039(4) 0.046(5) 0.036(4) 0.022(4) 0.012(3) 0.017(4)
C64 0.029(4) 0.045(6) 0.026(4) 0.007(4) 0.007(3) 0.016(4)
C62 0.031(4) 0.032(4) 0.035(4) 0.011(3) 0.015(3) 0.016(3)
C39 0.033(4) 0.047(6) 0.022(4) 0.006(3) 0.007(3) 0.015(4)
C67 0.038(5) 0.039(5) 0.029(4) 0.001(4) -0.001(3) 0.016(4)
C34 0.036(4) 0.047(6) 0.035(4) 0.010(4) 0.009(3) 0.020(4)
C59 0.054(5) 0.042(5) 0.027(4) 0.003(3) 0.011(3) 0.024(4)
C31 0.044(5) 0.066(7) 0.030(4) 0.011(4) 0.012(4) 0.032(5)
C45 0.025(4) 0.039(5) 0.025(4) 0.010(3) 0.005(3) 0.017(3)
C1 0.028(4) 0.079(8) 0.027(4) 0.007(4) 0.007(3) 0.024(4)
C38 0.035(5) 0.073(7) 0.024(4) 0.009(4) 0.012(3) 0.024(5)
C60 0.039(4) 0.045(5) 0.018(3) 0.005(3) 0.012(3) 0.012(3)
C24 0.035(4) 0.033(4) 0.022(3) 0.006(3) 0.009(3) 0.015(3)
C50 0.033(4) 0.044(5) 0.031(4) 0.007(3) -0.001(3) 0.022(3)
C36 0.042(5) 0.083(8) 0.033(5) 0.018(5) 0.010(4) 0.035(5)
C15 0.046(5) 0.088(8) 0.025(4) 0.023(4) 0.009(3) 0.039(5)
C65 0.032(4) 0.045(6) 0.032(4) 0.014(4) 0.013(3) 0.009(4)
C47 0.039(4) 0.038(4) 0.023(3) 0.010(3) 0.009(3) 0.027(3)
C66 0.030(4) 0.046(6) 0.028(4) 0.014(4) -0.002(3) 0.000(4)
C53 0.034(4) 0.074(7) 0.036(4) 0.025(4) 0.014(3) 0.037(5)
C16 0.034(4) 0.067(6) 0.039(4) 0.020(4) 0.011(3) 0.034(4)
C56 0.039(4) 0.033(5) 0.026(3) 0.008(3) 0.009(3) 0.018(3)
C26 0.040(4) 0.062(6) 0.024(4) 0.005(4) 0.006(3) 0.013(4)
C5 0.030(4) 0.057(6) 0.023(4) 0.012(4) 0.011(3) 0.022(4)
C35 0.036(4) 0.058(6) 0.028(4) 0.010(4) 0.008(4) 0.022(4)
C32 0.059(6) 0.056(6) 0.041(5) 0.021(4) 0.021(4) 0.040(5)
C4 0.037(5) 0.083(8) 0.024(4) 0.011(5) 0.009(4) 0.020(5)
C54 0.062(6) 0.062(7) 0.024(4) 0.018(4) 0.014(4) 0.041(5)
C2 0.026(4) 0.092(9) 0.025(4) 0.007(5) -0.006(3) 0.018(5)
C33 0.051(5) 0.043(6) 0.045(5) 0.012(4) 0.019(4) 0.022(4)
C13 0.023(3) 0.045(5) 0.026(3) 0.003(3) 0.003(3) 0.016(3)
C37 0.042(5) 0.093(9) 0.026(5) 0.014(5) 0.003(4) 0.026(6)
C20 0.040(5) 0.034(5) 0.034(4) 0.011(4) -0.006(4) 0.010(4)
C49 0.048(5) 0.067(6) 0.033(4) 0.009(4) 0.009(4) 0.039(5)
C3 0.048(6) 0.106(10) 0.021(4) 0.016(5) 0.011(4) 0.032(6)
C9 0.034(3) 0.032(4) 0.030(3) 0.002(3) 0.002(3) 0.012(3)
C55 0.069(6) 0.044(6) 0.031(4) 0.017(4) 0.017(4) 0.031(5)
C42 0.035(3) 0.041(4) 0.037(3) -0.001(3) 0.007(3) 0.021(3)
C8 0.034(3) 0.030(3) 0.032(3) 0.011(3) 0.007(2) 0.013(3)
C43 0.035(3) 0.033(4) 0.044(4) 0.014(3) 0.011(3) 0.021(3)
C12 0.033(3) 0.030(3) 0.027(3) 0.010(2) 0.012(2) 0.014(2)
C44 0.033(3) 0.041(4) 0.045(4) 0.018(3) 0.013(3) 0.016(3)
Cl3 0.082(2) 0.156(4) 0.077(2) -0.012(3) 0.0154(19) 0.070(3)
Cl2 0.106(3) 0.068(3) 0.089(3) -0.013(2) -0.008(2) 0.025(2)
Cl1 0.136(4) 0.098(4) 0.122(4) 0.042(3) 0.073(4) 0.037(3)
C69 0.082(8) 0.052(7) 0.046(6) -0.003(5) 0.017(5) 0.023(6)

loop_
_atom_type_symbol
_atom_type_description
_atom_type_scat_dispersion_real
_atom_type_scat_dispersion_imag
_atom_type_scat_source
C C 0.0181 0.0091 'International Tables Vol C Tables 4.2.6.8 and 6.1.1.4'
H H 0 0 'International Tables Vol C Tables 4.2.6.8 and 6.1.1.4'
N N 0.0311 0.018 'International Tables Vol C Tables 4.2.6.8 and 6.1.1.4'
O O 0.0492 0.0322 'International Tables Vol C Tables 4.2.6.8 and 6.1.1.4'
P P 0.2955 0.4335 'International Tables Vol C Tables 4.2.6.8 and 6.1.1.4'
Cl Cl 0.3639 0.7018 'International Tables Vol C Tables 4.2.6.8 and 6.1.1.4'
Pd Pd 0.1215 3.9337 'International Tables Vol C Tables 4.2.6.8 and 6.1.1.4'

loop_
_exptl_crystal_face_index_h
_exptl_crystal_face_index_k
_exptl_crystal_face_index_l
_exptl_crystal_face_perp_dist
0 -5 -5 0.1364
4 -7 5 0.1998
-1 -4 8 0.1053
0 -7 6 0.144
7 0 -5 0.1357
6 0 1 0.1356
0 -6 -5 0.1414
2 0 8 0.0606
0 -2 9 0.0698
1 0 -9 0.0429
3 0 -9 0.0677
-3 2 9 0.0886
5 0 -8 0.0968
-1 8 -1 0.165
-7 4 3 0.145
-7 3 3 0.145
0 0 9 0.03
0 0 -9 0.03
-4 9 1 0.185

loop_
_geom_angle_atom_site_label_1
_geom_angle_atom_site_label_2
_geom_angle_atom_site_label_3
_geom_angle
C9 C10 C11 102.8(6)
C12 C11 C10 103.1(6)
C12 C11 Pd1 109.1(5)
C10 C11 Pd1 110.2(5)
C48 C46 C45 114.1(6)
C48 C46 C47 117.1(6)
C45 C46 C47 103.0(6)
C48 C46 C41 114.1(6)
C45 C46 C41 105.2(6)
C47 C46 C41 101.6(6)
N2 Pd1 C11 81.4(3)
N2 Pd1 N1 79.2(3)
C11 Pd1 N1 160.5(3)
N2 Pd1 P1 175.8(2)
C11 Pd1 P1 94.9(2)
N1 Pd1 P1 104.4(2)
N4 Pd2 C45 81.4(3)
N4 Pd2 N3 78.4(3)
C45 Pd2 N3 159.7(3)
N4 Pd2 P2 176.6(3)
C45 Pd2 P2 97.1(3)
N3 Pd2 P2 103.2(2)
C57 P2 C63 102.5(4)
C57 P2 C51 104.8(4)
C63 P2 C51 105.5(4)
C57 P2 Pd2 119.2(3)
C63 P2 Pd2 114.4(3)
C51 P2 Pd2 109.2(3)
C17 P1 C29 105.6(4)
C17 P1 C23 102.5(4)
C29 P1 C23 104.9(4)
C17 P1 Pd1 115.1(3)
C29 P1 Pd1 108.8(3)
C23 P1 Pd1 118.7(3)
C6 N2 C7 122.8(7)
C6 N2 Pd1 120.2(6)
C7 N2 Pd1 116.7(5)
C58 C57 C62 118.0(8)
C58 C57 P2 122.9(7)
C62 C57 P2 119.1(7)
C28 C23 C24 120.0(7)
C28 C23 P1 124.0(6)
C24 C23 P1 115.9(6)
N4 C41 C42 113.4(7)
N4 C41 C46 106.4(7)
C42 C41 C46 103.2(6)
C40 N4 C41 124.2(8)
C40 N4 Pd2 119.3(6)
C41 N4 Pd2 116.4(6)
C68 C63 C64 119.6(8)
C68 C63 P2 119.1(6)
C64 C63 P2 121.3(7)
C18 C17 C22 119.1(9)
C18 C17 P1 119.4(6)
C22 C17 P1 121.5(7)
Cl20 C72A Cl19 110.9
Cl20 C72A Cl21 110.7
Cl19 C72A Cl21 110.5
Cl22 C72B Cl24 110.9
Cl22 C72B Cl23 110.7
Cl24 C72B Cl23 110.5
Cl27 C72C Cl26 110.9
Cl27 C72C Cl25 110.7
Cl26 C72C Cl25 110.5
Cl15 C71B Cl13 110.9
Cl15 C71B Cl14 110.7
Cl13 C71B Cl14 110.5
Cl10 C71A Cl11 110.9
Cl10 C71A Cl12 110.7
Cl11 C71A Cl12 110.5
Cl18 C71C Cl16 110.9
Cl18 C71C Cl17 110.7
Cl16 C71C Cl17 110.5
Cl8 C70A Cl9 110.9
Cl8 C70A Cl7 110.7
Cl9 C70A Cl7 110.5
Cl6 C70B Cl4 111.9(8)
Cl6 C70B Cl5 111.0(10)
Cl4 C70B Cl5 111.9(9)
N2 C7 C12 106.8(6)
N2 C7 C8 114.3(7)
C12 C7 C8 103.5(6)
C34 C29 C30 118.8(8)
C34 C29 P1 116.7(6)
C30 C29 P1 124.4(8)
O1 C6 N2 127.4(7)
O1 C6 C5 119.9(7)
N2 C6 C5 112.7(8)
C20 C19 C18 120.6(10)
C35 N3 C39 119.1(7)
C35 N3 Pd2 130.4(6)
C39 N3 Pd2 110.4(6)
C19 C18 C17 120.0(8)
C1 N1 C5 118.0(7)
C1 N1 Pd1 131.5(6)
C5 N1 Pd1 110.4(5)
C63 C68 C67 120.1(8)
C31 C30 C29 119.8(10)
C23 C28 C27 121.2(9)
C26 C25 C24 120.8(8)
C26 C27 C28 119.1(10)
C59 C58 C57 118.8(8)
C51 C52 C53 120.6(9)
O2 C40 N4 126.7(8)
O2 C40 C39 118.6(7)
N4 C40 C39 114.5(8)
C21 C22 C17 120.5(9)
C52 C51 C56 119.0(8)
C52 C51 P2 123.5(7)
C56 C51 P2 117.4(6)
C22 C21 C20 119.2(9)
C62 C61 C60 119.9(9)
C65 C64 C63 119.9(9)
C61 C62 C57 122.7(9)
N3 C39 C38 121.5(8)
N3 C39 C40 117.0(7)
C38 C39 C40 121.5(8)
C68 C67 C66 119.4(9)
C29 C34 C33 119.9(9)
C60 C59 C58 122.2(9)
C32 C31 C30 120.9(10)
C46 C45 C44 102.8(6)
C46 C45 Pd2 108.8(5)
C44 C45 Pd2 112.9(5)
N1 C1 C2 123.2(9)
C37 C38 C39 118.5(9)
C61 C60 C59 118.5(8)
C25 C24 C23 118.1(8)
C37 C36 C35 117.9(9)
C66 C65 C64 120.8(8)
C50 C47 C43 113.6(7)
C50 C47 C46 115.6(6)
C43 C47 C46 94.0(6)
C50 C47 C49 106.8(7)
C43 C47 C49 112.7(7)
C46 C47 C49 113.9(7)
C65 C66 C67 120.2(8)
C54 C53 C52 118.9(9)
C55 C56 C51 121.2(9)
C25 C26 C27 121.0(8)
C4 C5 N1 121.8(8)
C4 C5 C6 120.9(8)
N1 C5 C6 117.3(7)
N3 C35 C36 122.3(9)
C31 C32 C33 120.2(10)
C5 C4 C3 120.5(10)
C55 C54 C53 120.4(9)
C1 C2 C3 118.7(9)
C32 C33 C34 120.4(10)
C15 C13 C9 113.1(8)
C15 C13 C16 107.8(7)
C9 C13 C16 113.4(7)
C15 C13 C12 114.7(7)
C9 C13 C12 93.7(5)
C16 C13 C12 113.8(7)
C38 C37 C36 120.6(9)
C19 C20 C21 120.6(9)
C4 C3 C2 117.7(9)
C8 C9 C13 103.0(6)
C8 C9 C10 107.2(5)
C13 C9 C10 102.3(6)
C56 C55 C54 119.9(10)
C43 C42 C41 102.9(6)
C9 C8 C7 103.1(5)
C47 C43 C42 102.5(6)
C47 C43 C44 103.9(6)
C42 C43 C44 107.3(6)
C14 C12 C7 115.0(6)
C14 C12 C11 113.5(6)
C7 C12 C11 104.8(6)
C14 C12 C13 117.4(6)
C7 C12 C13 103.3(5)
C11 C12 C13 101.0(6)
C43 C44 C45 101.7(6)
Cl1 C69 Cl2 106.9(7)
Cl1 C69 Cl3 112.8(8)
Cl2 C69 Cl3 109.3(7)

loop_
_geom_bond_atom_site_label_1
_geom_bond_atom_site_label_2
_geom_bond_distance
C10 C9 1.544(9)
C10 C11 1.566(11)
C11 C12 1.558(10)
C11 Pd1 2.025(7)
C14 C12 1.504(10)
C46 C48 1.507(10)
C46 C45 1.548(10)
C46 C47 1.545(9)
C46 C41 1.553(9)
Pd1 N2 2.001(7)
Pd1 N1 2.162(7)
Pd1 P1 2.252(2)
Pd2 N4 2.019(8)
Pd2 C45 2.027(8)
Pd2 N3 2.176(7)
Pd2 P2 2.247(2)
P2 C57 1.815(8)
P2 C63 1.827(9)
P2 C51 1.833(8)
P1 C17 1.814(9)
P1 C29 1.817(9)
P1 C23 1.833(8)
N2 C6 1.321(10)
N2 C7 1.456(9)
O2 C40 1.278(10)
C57 C58 1.396(13)
C57 C62 1.402(13)
C23 C28 1.359(13)
C23 C24 1.418(12)
C41 N4 1.468(11)
C41 C42 1.554(12)
O1 C6 1.247(10)
N4 C40 1.288(12)
C63 C68 1.382(12)
C63 C64 1.406(12)
C17 C18 1.397(13)
C17 C22 1.396(12)
C72A Cl20 1.7504
C72A Cl19 1.7519
C72A Cl21 1.7542
C72B Cl22 1.7504
C72B Cl24 1.7518
C72B Cl23 1.7543
C72C Cl27 1.7504
C72C Cl26 1.7518
C72C Cl25 1.7543
C71B Cl15 1.7504
C71B Cl13 1.7519
C71B Cl14 1.7543
C71A Cl10 1.7504
C71A Cl11 1.7518
C71A Cl12 1.7543
C71C Cl18 1.7504
C71C Cl16 1.7518
C71C Cl17 1.7543
C70A Cl8 1.7504
C70A Cl9 1.7518
C70A Cl7 1.7543
C70B Cl6 1.718(17)
C70B Cl4 1.727(18)
C70B Cl5 1.801(15)
C7 C12 1.542(9)
C7 C8 1.555(11)
C29 C34 1.387(13)
C29 C30 1.406(12)
C6 C5 1.519(11)
C19 C20 1.357(15)
C19 C18 1.394(12)
N3 C35 1.333(12)
N3 C39 1.350(12)
N1 C1 1.324(11)
N1 C5 1.366(12)
C68 C67 1.394(13)
C30 C31 1.378(14)
C28 C27 1.412(11)
C25 C26 1.366(15)
C25 C24 1.415(10)
C27 C26 1.375(15)
C58 C59 1.394(11)
C52 C51 1.382(12)
C52 C53 1.403(13)
C40 C39 1.504(12)
C22 C21 1.388(13)
C51 C56 1.400(12)
C21 C20 1.405(16)
C61 C62 1.355(13)
C61 C60 1.387(14)
C64 C65 1.375(13)
C39 C38 1.396(12)
C67 C66 1.403(15)
C34 C33 1.397(15)
C59 C60 1.387(13)
C31 C32 1.368(16)
C45 C44 1.597(12)
C1 C2 1.374(13)
C38 C37 1.373(14)
C50 C47 1.511(12)
C36 C37 1.372(15)
C36 C35 1.401(13)
C15 C13 1.513(12)
C65 C66 1.364(15)
C47 C43 1.532(12)
C47 C49 1.557(12)
C53 C54 1.400(16)
C16 C13 1.556(11)
C56 C55 1.368(13)
C5 C4 1.354(12)
C32 C33 1.365(15)
C4 C3 1.381(15)
C54 C55 1.386(15)
C2 C3 1.401(15)
C13 C9 1.540(12)
C13 C12 1.562(10)
C9 C8 1.534(9)
C42 C43 1.532(10)
C43 C44 1.540(9)
Cl3 C69 1.751(14)
Cl2 C69 1.753(13)
Cl1 C69 1.750(14)
